data_1528356
loop_
_publ_author_name
'Bindi, L.'
'Petricek, V.'
'Bonazzi, P.'
'Withers, R.L.'
'Zoppi, M.'

_publ_section_title
;
 A novel high-temperature commensurate superstructure in a natural
 bariopyrochlore: a structural study by means of a multiphase crystal
 structure refinement
;
_journal_name_full 'Journal of Solid State Chemistry'
_journal_page_first 729
_journal_page_last 738
_journal_volume 179
_journal_year 2006
_chemical_formula_sum 'Ba20 Nb16 O53 Ti2'
_chemical_name_systematic 'Ba20 Nb16 Ti2 O53'
_space_group_IT_number 216
_symmetry_space_group_name_Hall 'F -4 2 3'
_symmetry_space_group_name_H-M 'F -4 3 m'
_cell_angle_alpha 90
_cell_angle_beta 90
_cell_angle_gamma 90
_cell_formula_units_Z 8
_cell_length_a 20.974
_cell_length_b 20.974
_cell_length_c 20.974
_cell_volume 9226.645
_citation_journal_id_ASTM JSSCBI
_cod_data_source_file Bindi_JSSCBI_2006_884.cif
_cod_data_source_block Ba20Nb16O53Ti2
_cod_original_cell_volume 9226.646
_cod_database_code 1528356

loop_
_symmetry_equiv_pos_as_xyz
x,y,z
y,-x,-z
-x,-y,z
-y,x,-z
x,-y,-z
-y,-x,z
-x,y,-z
y,x,z
z,x,y
x,-z,-y
-z,-x,y
-x,z,-y
z,-x,-y
-x,-z,y
-z,x,-y
x,z,y
y,z,x
y,-z,-x
-z,-y,x
-y,z,-x
z,y,x
-y,-z,x
-z,y,-x
z,-y,-x
x,y+1/2,z+1/2
y,-x+1/2,-z+1/2
-x,-y+1/2,z+1/2
-y,x+1/2,-z+1/2
x,-y+1/2,-z+1/2
-y,-x+1/2,z+1/2
-x,y+1/2,-z+1/2
y,x+1/2,z+1/2
z,x+1/2,y+1/2
x,-z+1/2,-y+1/2
-z,-x+1/2,y+1/2
-x,z+1/2,-y+1/2
z,-x+1/2,-y+1/2
-x,-z+1/2,y+1/2
-z,x+1/2,-y+1/2
x,z+1/2,y+1/2
y,z+1/2,x+1/2
y,-z+1/2,-x+1/2
-z,-y+1/2,x+1/2
-y,z+1/2,-x+1/2
z,y+1/2,x+1/2
-y,-z+1/2,x+1/2
-z,y+1/2,-x+1/2
z,-y+1/2,-x+1/2
x+1/2,y,z+1/2
y+1/2,-x,-z+1/2
-x+1/2,-y,z+1/2
-y+1/2,x,-z+1/2
x+1/2,-y,-z+1/2
-y+1/2,-x,z+1/2
-x+1/2,y,-z+1/2
y+1/2,x,z+1/2
z+1/2,x,y+1/2
x+1/2,-z,-y+1/2
-z+1/2,-x,y+1/2
-x+1/2,z,-y+1/2
z+1/2,-x,-y+1/2
-x+1/2,-z,y+1/2
-z+1/2,x,-y+1/2
x+1/2,z,y+1/2
y+1/2,z,x+1/2
y+1/2,-z,-x+1/2
-z+1/2,-y,x+1/2
-y+1/2,z,-x+1/2
z+1/2,y,x+1/2
-y+1/2,-z,x+1/2
-z+1/2,y,-x+1/2
z+1/2,-y,-x+1/2
x+1/2,y+1/2,z
y+1/2,-x+1/2,-z
-x+1/2,-y+1/2,z
-y+1/2,x+1/2,-z
x+1/2,-y+1/2,-z
-y+1/2,-x+1/2,z
-x+1/2,y+1/2,-z
y+1/2,x+1/2,z
z+1/2,x+1/2,y
x+1/2,-z+1/2,-y
-z+1/2,-x+1/2,y
-x+1/2,z+1/2,-y
z+1/2,-x+1/2,-y
-x+1/2,-z+1/2,y
-z+1/2,x+1/2,-y
x+1/2,z+1/2,y
y+1/2,z+1/2,x
y+1/2,-z+1/2,-x
-z+1/2,-y+1/2,x
-y+1/2,z+1/2,-x
z+1/2,y+1/2,x
-y+1/2,-z+1/2,x
-z+1/2,y+1/2,-x
z+1/2,-y+1/2,-x

loop_
_atom_site_label
_atom_site_type_symbol
_atom_site_fract_x
_atom_site_fract_y
_atom_site_fract_z
_atom_site_occupancy
_atom_site_U_iso_or_equiv
Ba3 Ba+2 0.3495 0.1505 0.4233 1 0.0
O8 O-2 0.6565 0.25 0.25 1 0.0
Ba4 Ba+2 0.8342 0.4476 0.5524 1 0.0
Ba1 Ba+2 0.5838 0.0838 0.0838 1 0.0
Ti1 Ti+4 0.05184 0.05184 0.94816 1 0.0
O4 O-2 0.4691 0.3752 0.3752 1 0.0
O2 O-2 0.25 0.25 0.3437 1 0.0
O1 O-2 0.281 0.6257 0.6257 1 0.0
O6 O-2 0.0439 0.1421 0.9561 1 0.0
O5 O-2 0.3467 0.5 0.5 1 0.0
O7 O-2 0.8308 0.6692 0.5755 1 0.0
Nb4 Nb+5 0.68934 0.31066 0.31066 1 0.0
Nb3 Nb+5 0.78598 0.58866 0.58866 1 0.0
Nb2 Nb+5 0.31238 0.56343 0.56343 1 0.0
Nb1 Nb+5 0.31208 0.31208 0.31208 1 0.0
O3 O-2 0.7514 0.4986 0.5925 1 0.0
O10 O-2 -0.0438 0.0438 0.9562 1 0.0
Ba2 Ba+2 0.2582 0.2418 0.4828 1 0.0
O9 O-2 0.7174 0.6226 0.6226 1 0.0
